data_2003769
loop_
_publ_author_name
'Ammon, H. L.'
'Seymour, R. J.'
'Huffman, W. M.'
'D'Silva, T. D. J.'

_publ_section_title
;
 Thiodicarb
;
_journal_issue 8
_journal_name_full 'Acta Crystallographica Section C'
_journal_page_first 1619
_journal_page_last 1621
_journal_paper_doi 10.1107/S0108270195000795
_journal_volume 51
_journal_year 1995
_chemical_formula_sum 'C10 H18 N4 O4 S3'
_chemical_formula_weight 354.5
_space_group_IT_number 2
_symmetry_cell_setting triclinic
_symmetry_space_group_name_Hall '-P 1'
_symmetry_space_group_name_H-M 'P -1'
_atom_type_scat_source IntTabIV
_cell_angle_alpha 113.667(6)
_cell_angle_beta 98.617(7)
_cell_angle_gamma 91.947(8)
_cell_formula_units_Z 2
_cell_length_a 5.9355(6)
_cell_length_b 11.258(1)
_cell_length_c 13.7293(7)
_cell_measurement_reflns_used 25
_cell_measurement_temperature 293
_cell_measurement_theta_max 24.86
_cell_measurement_theta_min 19.99
_cell_volume 826.27(13)
_computing_data_collection 'Enraf-Nonius CAD-4 software'
_computing_molecular_graphics 'ORTEPII (Johnson, 1976); ChemDraw (1989)'
_computing_publication_material 'PLOTMD (Luo, Ammon & Gilliland, 1989)'
_computing_structure_solution 'MITHRIL (Gilmore, 1983)'
_diffrn_measurement_device 'Enraf-Nonius CAD-4'
_diffrn_measurement_method \q-2\q
_diffrn_radiation_type CuK\a
_diffrn_radiation_wavelength 1.54178
_diffrn_reflns_av_R_equivalents 0.035
_diffrn_reflns_limit_h_max 7
_diffrn_reflns_limit_h_min 0
_diffrn_reflns_limit_k_max 13
_diffrn_reflns_limit_k_min -13
_diffrn_reflns_limit_l_max 15
_diffrn_reflns_limit_l_min -16
_diffrn_reflns_number 4873
_diffrn_reflns_theta_max 140
_diffrn_standards_decay_% -7.1+-0.3
_diffrn_standards_interval_time 60
_diffrn_standards_number 8
_exptl_absorpt_coefficient_mu 4.13
_exptl_absorpt_correction_T_max 1.00
_exptl_absorpt_correction_T_min 0.79
_exptl_absorpt_correction_type empirical
_exptl_crystal_colour Colorless
_exptl_crystal_density_diffrn 1.42
_exptl_crystal_description 'Flat, knife blade'
_exptl_crystal_size_max 0.25
_exptl_crystal_size_mid 0.11
_exptl_crystal_size_min 0.04
_refine_diff_density_max 0.20
_refine_diff_density_min -0.20
_refine_ls_extinction_coef 1.4E-6(9)
_refine_ls_extinction_method 'Zachariasen (1968)'
_refine_ls_goodness_of_fit_obs 1.23
_refine_ls_hydrogen_treatment refall
_refine_ls_number_parameters 263
_refine_ls_number_reflns 2354
_refine_ls_R_factor_obs 0.037
_refine_ls_shift/esd_max 0.09
_refine_ls_structure_factor_coef F
_refine_ls_weighting_details w=1/\s^2^(F)
_refine_ls_weighting_scheme calc
_refine_ls_wR_factor_obs 0.050
_reflns_number_observed 2354
_reflns_number_total 3164
_reflns_observed_criterion I>3\s(I)
_cod_data_source_file cr1160.cif
_cod_data_source_block cr1160a
_cod_depositor_comments
;
The following automatic conversions were performed:

'_refine_ls_weighting_scheme' value 'w=1/\s^2^(F)' was changed to
'calc'. New tag '_refine_ls_weighting_details' was created. The value
of the new tag was set to 'w=1/\s^2^(F)'.

Automatic conversion script
Id: cif_fix_values 3143 2015-03-26 13:38:13Z robertas 
;
_cod_original_cell_volume 826.3(3)
_cod_database_code 2003769

loop_
_symmetry_equiv_pos_as_xyz
x,y,z
-x,-y,-z

loop_
_atom_site_label
_atom_site_fract_x
_atom_site_fract_y
_atom_site_fract_z
_atom_site_U_iso_or_equiv
S1 .4412(1) -.06653(6) .14388(5) 3.64(2)
S2 .7715(1) -.3453(1) -.11434(7) 5.17(3)
S3 .0855(1) .13087(8) .41409(6) 4.71(3)
O1 .7987(4) -.2248(2) .1005(2) 4.43(7)
O2 .8192(4) -.2765(2) .2439(2) 5.31(9)
O3 .6980(4) .2884(2) .2828(2) 5.38(8)
O4 .4245(3) .1730(2) .3175(1) 4.15(7)
N1 1.0082(4) -.2872(2) .0815(2) 4.39(9)
N2 .5621(4) -.1433(2) .2183(2) 3.71(8)
N3 .6136(4) .0711(2) .1810(2) 3.76(8)
N4 .4042(5) .2958(2) .4052(2) 4.62(9)
C1 1.2150(6) -.4038(4) -.0530(4) 5.1(1)
C2 .844(1) -.4522(5) -.2425(3) 6.4(2)
C3 1.0033(5) -.3426(2) -.0203(2) 3.73(9)
C4 .7377(5) -.2203(2) .1925(2) 3.71(9)
C5 .4579(7) -.1412(4) .3097(3) 4.8(1)
C6 .8039(7) .0723(4) .1233(3) 4.9(1)
C7 .5893(5) .1879(3) .2627(2) 3.9(1)
C8 .2457(5) .2793(3) .4534(2) 4.0(1)
C9 .2054(9) .3984(3) .5481(3) 5.7(1)
C10 -.1158(8) .1677(5) .5058(3) 5.9(2)
H1A 1.178(6) -.490(4) -.099(3) 5.8(8)
H1B 1.274(6) -.364(4) -.089(3) 6(1)
H1C 1.317(6) -.399(3) .012(3) 5.7(9)
H2A .885(8) -.532(4) -.237(3) 8(1)
H2B .715(8) -.450(5) -.287(4) 9(1)
H2C .99(1) -.410(5) -.247(4) 10(1)
H5A .582(9) -.135(5) .372(4) 10(1)
H5B .398(7) -.076(4) .335(3) 7(1)
H5C .392(7) -.231(4) .295(3) 8(1)
H6A .785(7) -.009(5) .057(4) 8(1)
H6B .790(6) .136(4) .094(3) 7(1)
H6C .954(8) .075(4) .167(3) 8(1)
H9A .314(6) .469(4) .557(3) 6.1(9)
H9B .048(8) .420(5) .528(4) 10(1)
H9C .224(6) .386(4) .614(3) 7(1)
H10A -.043(6) .198(4) .576(3) 6(1)
H10B -.208(6) .239(4) .497(3) 5.5(8)
H10C -.203(7) .089(4) .481(3) 7(1)

loop_
_geom_angle_atom_site_label_1
_geom_angle_atom_site_label_2
_geom_angle_atom_site_label_3
_geom_angle
_geom_angle_publ_flag
N2 S1 N3 105.70(10) yes
S1 N2 C4 124.1(2) yes
S1 N2 C5 118.5(2) yes
S2 C3 N1 122.9(2) yes
S2 C3 C1 122.0(3) yes
N1 O1 C4 111.4(2) yes
O1 N1 C3 108.6(2) yes
O1 C4 O2 125.5(3) yes
O1 C4 N2 110.6(2) yes
O2 C4 N2 123.9(3) yes
N1 C3 C1 115.1(3) yes
C2 S2 C3 103.6(2) yes
C4 N2 C5 117.0(2) yes
S1 N3 C7 124.2(2) yes
S1 N3 C6 120.1(2) yes
S3 C8 N4 123.2(2) yes
S3 C8 C9 121.4(2) yes
N4 O4 C7 110.5(2) yes
O4 N4 C8 109.0(2) yes
O3 C7 O4 124.8(3) yes
O4 C7 N3 110.8(2) yes
O3 C7 N3 124.3(3) yes
N4 C8 C9 115.4(3) yes
C8 S3 C10 103.4(2) yes
C6 N3 C7 115.7(2) yes

loop_
_geom_bond_atom_site_label_1
_geom_bond_atom_site_label_2
_geom_bond_distance
_geom_bond_publ_flag
S1 N2 1.684(2) yes
S2 C2 1.813(4) yes
S2 C3 1.730(3) yes
O1 N1 1.455(3) yes
O1 C4 1.347(3) yes
O2 C4 1.188(3) yes
N1 C3 1.277(4) yes
N2 C4 1.374(3) yes
N2 C5 1.472(4) yes
C1 C3 1.495(4) yes
S1 N3 1.677(2) yes
S3 C10 1.803(4) yes
S3 C8 1.732(3) yes
O4 N4 1.447(3) yes
O4 C7 1.364(3) yes
O3 C7 1.190(3) yes
N4 C8 1.278(4) yes
N3 C7 1.374(3) yes
N3 C6 1.476(4) yes
C8 C9 1.503(4) yes

loop_
_geom_torsion_atom_site_label_1
_geom_torsion_atom_site_label_2
_geom_torsion_atom_site_label_3
_geom_torsion_atom_site_label_4
_geom_torsion
_geom_torsion_publ_flag
S1 N2 C4 O1 0.3(3) yes
S1 N2 C4 O2 -178.3(2) yes
S2 C3 N1 O1 -3.1(3) yes
O1 N1 C3 C1 176.0(2) yes
O1 C4 N2 C5 173.0(3) yes
O2 C4 O1 N1 -11.0(4) yes
O2 C4 N2 C5 -5.7(4) yes
S1 N3 C7 O3 -172.8(3) yes
S1 N3 C7 O4 7.2(4) yes
S3 C8 N4 O4 -0.8(4) yes
O4 N4 C8 C9 179.2(3) yes
O4 C7 N3 C6 -173.8(3) yes
O3 C7 O4 N4 -1.4(4) yes
O3 C7 N3 C6 6.1(5) yes
N1 O1 C4 N2 170.4(2) yes
N1 C3 S2 C2 -173.1(3) yes
N2 S1 N3 C6 90.3(3) yes
N2 S1 N3 C7 -90.9(2) yes
C1 C3 S2 C2 7.8(3) yes
C3 N1 O1 C4 150.4(2) yes
N3 C7 O4 N4 178.5(2) yes
N4 C8 S3 C10 -177.5(3) yes
N3 S1 N2 C5 104.9(2) yes
N3 S1 N2 C4 -82.5(2) yes
C9 C8 S3 C10 2.5(4) yes
C7 O4 N4 C8 178.7(2) yes
